data_1514540
loop_
_publ_author_name
'Harrold, Nicole D.'
'Hillhouse, Gregory L.'

_publ_section_title
;
 Strongly bent nickel imides supported by a chelating bis(N-heterocyclic
 carbene) ligand
;
_journal_issue 10
_journal_name_full 'Chemical Science'
_journal_page_first 4011
_journal_paper_doi 10.1039/c3sc51517f
_journal_volume 4
_journal_year 2013
_chemical_formula_sum 'C56 H77 N5 Ni'
_chemical_formula_weight 878.96
_chemical_name_systematic
;
?
;
_space_group_IT_number 19
_symmetry_cell_setting orthorhombic
_symmetry_space_group_name_Hall 'P 2ac 2ab'
_symmetry_space_group_name_H-M 'P 21 21 21'
_atom_sites_solution_hydrogens geom
_atom_sites_solution_primary direct
_atom_sites_solution_secondary difmap
_audit_creation_method SHELXL-97
_cell_angle_alpha 90.00
_cell_angle_beta 90.00
_cell_angle_gamma 90.00
_cell_formula_units_Z 4
_cell_length_a 13.2070(10)
_cell_length_b 17.6940(14)
_cell_length_c 21.9242(17)
_cell_measurement_reflns_used 21555
_cell_measurement_temperature 100(2)
_cell_volume 5123.3(7)
_computing_cell_refinement 'Bruker XSCANS'
_computing_data_collection 'Bruker XSCANS'
_computing_data_reduction 'Bruker SHELXTL'
_computing_molecular_graphics 'Bruker SHELXTL'
_computing_publication_material 'Bruker SHELXTL'
_computing_structure_refinement 'SHELXL-97 (Sheldrick, 1997)'
_computing_structure_solution 'SHELXS-97 (Sheldrick, 1990)'
_diffrn_ambient_temperature 100(2)
_diffrn_measured_fraction_theta_full 0.981
_diffrn_measured_fraction_theta_max 0.981
_diffrn_measurement_device_type 'Bruker P4'
_diffrn_measurement_method '\w scans'
_diffrn_radiation_monochromator graphite
_diffrn_radiation_source 'fine-focus sealed tube'
_diffrn_radiation_type MoK\a
_diffrn_radiation_wavelength 0.71073
_diffrn_reflns_av_R_equivalents 0.0378
_diffrn_reflns_av_sigmaI/netI 0.0562
_diffrn_reflns_limit_h_max 17
_diffrn_reflns_limit_h_min -17
_diffrn_reflns_limit_k_max 23
_diffrn_reflns_limit_k_min -23
_diffrn_reflns_limit_l_max 29
_diffrn_reflns_limit_l_min -19
_diffrn_reflns_number 21483
_diffrn_reflns_theta_full 28.33
_diffrn_reflns_theta_max 28.33
_diffrn_reflns_theta_min 1.48
_diffrn_standards_number 0
_exptl_absorpt_coefficient_mu 0.422
_exptl_absorpt_correction_T_max 0.9204
_exptl_absorpt_correction_T_min 0.7860
_exptl_absorpt_correction_type psi-scan
_exptl_absorpt_process_details 'Norton et. al'
_exptl_crystal_colour red
_exptl_crystal_density_diffrn 1.139
_exptl_crystal_density_method 'not measured'
_exptl_crystal_description block
_exptl_crystal_F_000 1972
_exptl_crystal_size_max 0.60
_exptl_crystal_size_mid 0.20
_exptl_crystal_size_min 0.20
_refine_diff_density_max 0.643
_refine_diff_density_min -0.538
_refine_diff_density_rms 0.057
_refine_ls_abs_structure_details 'Flack H D (1983), Acta Cryst. A39, 876-881'
_refine_ls_abs_structure_Flack 0.006(8)
_refine_ls_extinction_method none
_refine_ls_goodness_of_fit_ref 1.013
_refine_ls_hydrogen_treatment constr
_refine_ls_matrix_type full
_refine_ls_number_parameters 559
_refine_ls_number_reflns 12325
_refine_ls_number_restraints 0
_refine_ls_restrained_S_all 1.013
_refine_ls_R_factor_all 0.0479
_refine_ls_R_factor_gt 0.0428
_refine_ls_shift/su_max 0.090
_refine_ls_shift/su_mean 0.004
_refine_ls_structure_factor_coef Fsqd
_refine_ls_weighting_details 'calc w=1/[\s^2^(Fo^2^)+(0.0504P)^2^+0.0000P] where P=(Fo^2^+2Fc^2^)/3'
_refine_ls_weighting_scheme calc
_refine_ls_wR_factor_gt 0.0963
_refine_ls_wR_factor_ref 0.0984
_reflns_number_gt 11030
_reflns_number_total 12325
_reflns_threshold_expression >2sigma(I)
_cod_data_source_file c3sc51517f.txt
_cod_data_source_block (TMTBM)Ni=N(dippp)
_cod_depositor_comments
;
The following automatic conversions were performed:

'_symmetry_cell_setting' value 'Orthorhombic' changed to
'orthorhombic' according to
/usr/data/users/saulius/automatic-downloads/retrospective/RSC/lib/dictionaries/cif_core.dic
dictionary named 'cif_core.dic' version 2.4.2 from
2011-04-26.

'_exptl_absorpt_correction_type' value 'psi scan'
changed to 'psi-scan' according to
/usr/data/users/saulius/automatic-downloads/retrospective/RSC/lib/dictionaries/cif_core.dic
dictionary named 'cif_core.dic' version 2.4.2 from 2011-04-26.

Automatic conversion script
Id: cif_fix_values 2281 2013-09-26 08:29:07Z andrius 
;
_cod_original_sg_symbol_H-M P212121
_cod_original_formula_sum 'C56 H77 N5 Ni1'
_cod_database_code 1514540

loop_
_symmetry_equiv_pos_as_xyz
'x, y, z'
'-x+1/2, -y, z+1/2'
'-x, y+1/2, -z+1/2'
'x+1/2, -y+1/2, -z'

loop_
_atom_site_label
_atom_site_type_symbol
_atom_site_fract_x
_atom_site_fract_y
_atom_site_fract_z
_atom_site_U_iso_or_equiv
_atom_site_adp_type
_atom_site_occupancy
_atom_site_symmetry_multiplicity
_atom_site_calc_flag
_atom_site_refinement_flags
Ni Ni 0.687833(19) 0.850741(14) 0.183299(12) 0.01548(7) Uani 1 1 d .
N1 N 0.78051(13) 0.89882(10) 0.14434(8) 0.0170(4) Uani 1 1 d .
N2 N 0.45656(13) 0.87050(9) 0.18335(8) 0.0175(4) Uani 1 1 d .
N3 N 0.53709(14) 0.87876(9) 0.26790(8) 0.0185(4) Uani 1 1 d .
C811 C 0.98944(15) 0.85852(11) 0.17987(11) 0.0205(4) Uani 1 1 d .
C211 C 0.43271(16) 0.85351(13) 0.11818(9) 0.0196(4) Uani 1 1 d .
C856 C 0.70204(17) 1.02468(11) 0.04019(10) 0.0197(5) Uani 1 1 d .
N5 N 0.71393(14) 0.69723(10) 0.24537(8) 0.0201(4) Uani 1 1 d .
C4 C 0.43574(18) 0.88604(12) 0.28310(10) 0.0203(5) Uani 1 1 d .
C3 C 0.38357(17) 0.88138(12) 0.23036(10) 0.0209(5) Uani 1 1 d .
C1 C 0.55135(16) 0.86792(11) 0.20724(9) 0.0166(4) Uani 1 1 d .
C5 C 0.62147(17) 0.86650(11) 0.30911(10) 0.0204(5) Uani 1 1 d .
H5A H 0.6745 0.9051 0.3019 0.024 Uiso 1 1 calc R
H5B H 0.5983 0.8710 0.3519 0.024 Uiso 1 1 calc R
C853 C 0.56127(18) 1.10197(13) 0.11110(11) 0.0255(5) Uani 1 1 d .
H85A H 0.5125 1.1278 0.1352 0.031 Uiso 1 1 calc R
C2 C 0.69212(17) 0.77239(11) 0.24129(9) 0.0187(4) Uani 1 1 d .
C81 C 0.95352(16) 0.93771(11) 0.16456(9) 0.0180(4) Uani 1 1 d .
C815 C 1.02624(19) 0.75942(14) 0.25175(12) 0.0304(6) Uani 1 1 d .
H81A H 1.0241 0.7402 0.2922 0.037 Uiso 1 1 calc R
N4 N 0.66223(14) 0.79191(10) 0.29853(8) 0.0200(4) Uani 1 1 d .
C7 C 0.69407(17) 0.67080(11) 0.30523(9) 0.0215(5) Uani 1 1 d .
C860 C 0.77840(18) 0.98361(12) 0.00000(10) 0.0234(5) Uani 1 1 d .
H86A H 0.8293 0.9593 0.0275 0.028 Uiso 1 1 calc R
C851 C 0.72629(17) 1.04483(11) 0.10061(10) 0.0192(4) Uani 1 1 d .
C857 C 0.6786(2) 1.10613(14) 0.20188(10) 0.0300(5) Uani 1 1 d .
H85B H 0.7466 1.0853 0.2128 0.036 Uiso 1 1 calc R
C82 C 1.02359(18) 0.99554(12) 0.16530(11) 0.0239(5) Uani 1 1 d .
H82A H 1.0907 0.9848 0.1783 0.029 Uiso 1 1 calc R
C852 C 0.65495(17) 1.08349(12) 0.13686(10) 0.0221(5) Uani 1 1 d .
C511 C 0.73999(16) 0.64979(12) 0.19103(10) 0.0234(4) Uani 1 1 d .
C80 C 0.85094(16) 0.95212(11) 0.14607(9) 0.0166(4) Uani 1 1 d .
C84 C 0.90222(17) 1.08337(12) 0.12730(10) 0.0227(5) Uani 1 1 d .
H84A H 0.8850 1.1330 0.1144 0.027 Uiso 1 1 calc R
C816 C 0.98530(17) 0.83086(12) 0.23959(10) 0.0227(5) Uani 1 1 d .
C820 C 0.9369(2) 0.87667(14) 0.29010(11) 0.0290(6) Uani 1 1 d .
H82B H 0.8775 0.9039 0.2723 0.035 Uiso 1 1 calc R
C85 C 0.82922(16) 1.02736(11) 0.12519(9) 0.0180(4) Uani 1 1 d .
C214 C 0.3683(2) 0.91666(14) 0.09128(11) 0.0303(6) Uani 1 1 d .
H21A H 0.4053 0.9646 0.0940 0.045 Uiso 1 1 calc R
H21B H 0.3048 0.9207 0.1141 0.045 Uiso 1 1 calc R
H21C H 0.3535 0.9054 0.0484 0.045 Uiso 1 1 calc R
C817 C 1.03078(18) 0.84057(14) 0.06702(10) 0.0266(5) Uani 1 1 d .
H81B H 1.0282 0.8971 0.0671 0.032 Uiso 1 1 calc R
C854 C 0.53790(19) 1.08363(13) 0.05161(11) 0.0277(5) Uani 1 1 d .
H85C H 0.4740 1.0972 0.0350 0.033 Uiso 1 1 calc R
C60 C 0.6351(2) 0.73910(13) 0.40382(10) 0.0280(5) Uani 1 1 d .
H60A H 0.6391 0.6898 0.4240 0.042 Uiso 1 1 calc R
H60B H 0.5660 0.7589 0.4073 0.042 Uiso 1 1 calc R
H60C H 0.6825 0.7742 0.4233 0.042 Uiso 1 1 calc R
C514 C 0.7806(2) 0.69920(13) 0.13970(11) 0.0322(6) Uani 1 1 d .
H51A H 0.7293 0.7368 0.1284 0.048 Uiso 1 1 calc R
H51B H 0.7964 0.6676 0.1042 0.048 Uiso 1 1 calc R
H51C H 0.8421 0.7251 0.1534 0.048 Uiso 1 1 calc R
C6 C 0.66186(17) 0.73059(12) 0.33811(10) 0.0207(5) Uani 1 1 d .
C855 C 0.60789(19) 1.04530(12) 0.01615(11) 0.0260(5) Uani 1 1 d .
H85D H 0.5918 1.0329 -0.0249 0.031 Uiso 1 1 calc R
C813 C 1.07240(19) 0.74349(13) 0.14777(12) 0.0307(6) Uani 1 1 d .
H81C H 1.1019 0.7132 0.1167 0.037 Uiso 1 1 calc R
C83 C 0.99973(18) 1.06922(12) 0.14772(11) 0.0255(5) Uani 1 1 d .
H83A H 1.0488 1.1084 0.1497 0.031 Uiso 1 1 calc R
C998 C 0.6915(3) 0.39898(14) 0.00779(12) 0.0418(7) Uani 1 1 d .
C30 C 0.27120(18) 0.88496(14) 0.22365(12) 0.0275(5) Uani 1 1 d .
H30A H 0.2402 0.8927 0.2638 0.041 Uiso 1 1 calc R
H30B H 0.2465 0.8375 0.2061 0.041 Uiso 1 1 calc R
H30C H 0.2532 0.9270 0.1967 0.041 Uiso 1 1 calc R
C213 C 0.53093(17) 0.84960(16) 0.08114(10) 0.0271(5) Uani 1 1 d .
H21D H 0.5653 0.8987 0.0827 0.041 Uiso 1 1 calc R
H21E H 0.5151 0.8370 0.0387 0.041 Uiso 1 1 calc R
H21F H 0.5752 0.8106 0.0983 0.041 Uiso 1 1 calc R
C812 C 1.03310(17) 0.81425(12) 0.13293(11) 0.0233(5) Uani 1 1 d .
C70 C 0.70555(18) 0.59178(13) 0.32854(11) 0.0290(6) Uani 1 1 d .
H70A H 0.6858 0.5899 0.3716 0.043 Uiso 1 1 calc R
H70B H 0.7763 0.5759 0.3244 0.043 Uiso 1 1 calc R
H70C H 0.6620 0.5578 0.3049 0.043 Uiso 1 1 calc R
C40 C 0.4007(2) 0.89741(14) 0.34711(11) 0.0288(5) Uani 1 1 d .
H40A H 0.3268 0.9019 0.3478 0.043 Uiso 1 1 calc R
H40B H 0.4309 0.9437 0.3636 0.043 Uiso 1 1 calc R
H40C H 0.4215 0.8541 0.3721 0.043 Uiso 1 1 calc R
C821 C 1.0101(2) 0.93644(16) 0.31584(14) 0.0431(7) Uani 1 1 d .
H82C H 1.0352 0.9682 0.2825 0.065 Uiso 1 1 calc R
H82D H 1.0672 0.9112 0.3358 0.065 Uiso 1 1 calc R
H82E H 0.9743 0.9680 0.3456 0.065 Uiso 1 1 calc R
C993 C 0.6261(2) 0.34229(18) -0.00751(13) 0.0471(7) Uani 1 1 d .
H99A H 0.5671 0.3555 -0.0299 0.057 Uiso 1 1 calc R
C814 C 1.0693(2) 0.71671(14) 0.20653(13) 0.0368(6) Uani 1 1 d .
H81D H 1.0971 0.6685 0.2158 0.044 Uiso 1 1 calc R
C819 C 0.9351(2) 0.81186(14) 0.03587(11) 0.0328(6) Uani 1 1 d .
H81E H 0.9340 0.8291 -0.0066 0.049 Uiso 1 1 calc R
H81F H 0.8755 0.8315 0.0573 0.049 Uiso 1 1 calc R
H81G H 0.9341 0.7565 0.0369 0.049 Uiso 1 1 calc R
C212 C 0.3800(2) 0.77663(13) 0.11519(12) 0.0311(6) Uani 1 1 d .
H21G H 0.3169 0.7786 0.1386 0.047 Uiso 1 1 calc R
H21H H 0.4246 0.7378 0.1324 0.047 Uiso 1 1 calc R
H21I H 0.3648 0.7642 0.0726 0.047 Uiso 1 1 calc R
C997 C 0.7797(3) 0.37813(18) 0.04173(13) 0.0489(8) Uani 1 1 d .
H99B H 0.8280 0.4153 0.0531 0.059 Uiso 1 1 calc R
C818 C 1.1243(2) 0.81640(18) 0.03002(12) 0.0420(7) Uani 1 1 d .
H81H H 1.1856 0.8356 0.0498 0.063 Uiso 1 1 calc R
H81I H 1.1196 0.8371 -0.0114 0.063 Uiso 1 1 calc R
H81J H 1.1273 0.7611 0.0280 0.063 Uiso 1 1 calc R
C996 C 0.7941(2) 0.30236(18) 0.05803(12) 0.0441(7) Uani 1 1 d .
H99C H 0.8518 0.2875 0.0809 0.053 Uiso 1 1 calc R
C822 C 0.8984(2) 0.82863(16) 0.34354(11) 0.0362(6) Uani 1 1 d .
H82F H 0.8509 0.7905 0.3283 0.054 Uiso 1 1 calc R
H82G H 0.8640 0.8612 0.3731 0.054 Uiso 1 1 calc R
H82H H 0.9558 0.8035 0.3633 0.054 Uiso 1 1 calc R
C858 C 0.6006(4) 1.0730(2) 0.24582(15) 0.104(2) Uani 1 1 d .
H85E H 0.6170 1.0884 0.2876 0.157 Uiso 1 1 calc R
H85F H 0.6018 1.0177 0.2430 0.157 Uiso 1 1 calc R
H85G H 0.5330 1.0915 0.2350 0.157 Uiso 1 1 calc R
C513 C 0.6440(2) 0.61005(15) 0.16996(13) 0.0392(7) Uani 1 1 d .
H51D H 0.5920 0.6478 0.1605 0.059 Uiso 1 1 calc R
H51E H 0.6195 0.5767 0.2024 0.059 Uiso 1 1 calc R
H51F H 0.6587 0.5801 0.1334 0.059 Uiso 1 1 calc R
C994 C 0.6393(3) 0.26994(17) 0.00679(14) 0.0490(8) Uani 1 1 d .
H99D H 0.5917 0.2328 -0.0059 0.059 Uiso 1 1 calc R
C859 C 0.6808(4) 1.18853(17) 0.21111(14) 0.0829(15) Uani 1 1 d .
H85H H 0.7330 1.2109 0.1850 0.124 Uiso 1 1 calc R
H85I H 0.6962 1.1996 0.2539 0.124 Uiso 1 1 calc R
H85J H 0.6146 1.2100 0.2006 0.124 Uiso 1 1 calc R
C512 C 0.8233(2) 0.59246(15) 0.20658(12) 0.0387(6) Uani 1 1 d .
H51G H 0.7998 0.5591 0.2393 0.058 Uiso 1 1 calc R
H51H H 0.8842 0.6194 0.2200 0.058 Uiso 1 1 calc R
H51I H 0.8392 0.5623 0.1704 0.058 Uiso 1 1 calc R
C995 C 0.7233(3) 0.24979(19) 0.04040(13) 0.0457(8) Uani 1 1 d .
H99E H 0.7325 0.1984 0.0516 0.055 Uiso 1 1 calc R
C861 C 0.7315(2) 0.92181(17) -0.03869(13) 0.0414(7) Uani 1 1 d .
H86B H 0.6960 0.8859 -0.0123 0.062 Uiso 1 1 calc R
H86C H 0.7849 0.8954 -0.0613 0.062 Uiso 1 1 calc R
H86D H 0.6834 0.9442 -0.0675 0.062 Uiso 1 1 calc R
C862 C 0.8347(2) 1.03999(16) -0.04012(13) 0.0463(8) Uani 1 1 d .
H86E H 0.8649 1.0794 -0.0145 0.069 Uiso 1 1 calc R
H86F H 0.7872 1.0631 -0.0690 0.069 Uiso 1 1 calc R
H86G H 0.8882 1.0137 -0.0627 0.069 Uiso 1 1 calc R
C999 C 0.6743(3) 0.48013(17) -0.00491(16) 0.0677(11) Uani 1 1 d .
H99F H 0.6117 0.4861 -0.0284 0.101 Uiso 1 1 calc R
H99G H 0.7314 0.5003 -0.0284 0.101 Uiso 1 1 calc R
H99H H 0.6684 0.5077 0.0337 0.101 Uiso 1 1 calc R

loop_
_atom_site_aniso_label
_atom_site_aniso_U_11
_atom_site_aniso_U_22
_atom_site_aniso_U_33
_atom_site_aniso_U_23
_atom_site_aniso_U_13
_atom_site_aniso_U_12
Ni 0.01385(12) 0.01578(12) 0.01680(12) 0.00145(11) 0.00036(11) -0.00068(11)
N1 0.0137(9) 0.0183(9) 0.0189(9) 0.0033(7) 0.0000(7) 0.0027(7)
N2 0.0162(9) 0.0183(8) 0.0180(9) 0.0012(7) 0.0017(8) 0.0002(6)
N3 0.0209(10) 0.0181(9) 0.0166(9) -0.0001(7) 0.0015(7) 0.0008(7)
C811 0.0144(10) 0.0166(10) 0.0305(12) -0.0004(10) -0.0060(9) -0.0006(8)
C211 0.0175(10) 0.0221(10) 0.0192(10) -0.0040(9) -0.0015(8) -0.0016(10)
C856 0.0207(12) 0.0168(10) 0.0217(11) 0.0020(8) 0.0001(9) -0.0017(9)
N5 0.0159(9) 0.0188(8) 0.0255(10) 0.0030(7) -0.0010(7) -0.0006(7)
C4 0.0228(12) 0.0143(10) 0.0240(12) -0.0005(9) 0.0053(9) 0.0010(9)
C3 0.0204(12) 0.0171(10) 0.0252(12) -0.0014(9) 0.0063(9) 0.0005(9)
C1 0.0166(11) 0.0146(10) 0.0187(10) 0.0016(8) -0.0014(8) -0.0004(8)
C5 0.0233(11) 0.0229(11) 0.0150(10) -0.0005(8) -0.0024(9) -0.0033(8)
C853 0.0224(12) 0.0243(11) 0.0297(13) -0.0005(10) 0.0026(10) 0.0016(9)
C2 0.0134(10) 0.0198(10) 0.0231(11) 0.0008(8) -0.0022(9) -0.0017(9)
C81 0.0172(11) 0.0172(10) 0.0196(11) -0.0009(8) -0.0012(8) 0.0010(8)
C815 0.0255(14) 0.0317(13) 0.0341(14) 0.0088(11) -0.0063(11) -0.0019(10)
N4 0.0215(10) 0.0198(9) 0.0187(9) 0.0041(7) -0.0026(7) -0.0019(7)
C7 0.0157(10) 0.0235(10) 0.0253(12) 0.0069(8) -0.0043(9) -0.0017(9)
C860 0.0249(12) 0.0236(11) 0.0217(12) 0.0015(9) -0.0009(9) 0.0018(9)
C851 0.0189(11) 0.0151(10) 0.0235(11) 0.0045(9) -0.0017(9) -0.0011(8)
C857 0.0233(13) 0.0419(14) 0.0249(12) -0.0028(10) 0.0017(10) 0.0145(11)
C82 0.0178(11) 0.0224(11) 0.0315(13) -0.0013(9) -0.0033(9) -0.0008(9)
C852 0.0209(12) 0.0222(11) 0.0233(12) 0.0047(9) -0.0019(9) 0.0003(9)
C511 0.0251(11) 0.0178(10) 0.0273(12) -0.0010(10) 0.0007(9) 0.0016(9)
C80 0.0171(10) 0.0189(10) 0.0137(10) -0.0031(8) 0.0000(8) 0.0011(8)
C84 0.0238(13) 0.0161(10) 0.0280(12) 0.0030(9) 0.0005(10) -0.0002(9)
C816 0.0169(11) 0.0247(12) 0.0266(12) 0.0031(9) -0.0048(9) -0.0029(8)
C820 0.0265(13) 0.0355(14) 0.0249(12) 0.0035(10) 0.0025(10) -0.0034(10)
C85 0.0180(12) 0.0194(10) 0.0166(10) -0.0014(8) -0.0005(8) 0.0006(8)
C214 0.0310(14) 0.0310(13) 0.0289(13) 0.0006(10) -0.0077(11) 0.0045(11)
C817 0.0277(13) 0.0263(12) 0.0256(12) -0.0052(10) -0.0004(9) 0.0014(10)
C854 0.0215(13) 0.0259(12) 0.0357(14) 0.0040(10) -0.0062(10) 0.0027(10)
C60 0.0316(14) 0.0291(12) 0.0234(12) 0.0055(10) -0.0046(10) -0.0071(10)
C514 0.0416(16) 0.0232(12) 0.0319(14) -0.0009(10) 0.0078(11) 0.0036(11)
C6 0.0178(12) 0.0236(11) 0.0207(11) 0.0079(9) -0.0052(8) -0.0067(9)
C855 0.0301(13) 0.0228(11) 0.0250(12) -0.0001(10) -0.0073(10) -0.0005(10)
C813 0.0250(13) 0.0243(12) 0.0429(16) -0.0092(11) -0.0013(12) 0.0043(10)
C83 0.0208(12) 0.0191(11) 0.0365(14) 0.0002(10) -0.0029(10) -0.0048(9)
C998 0.060(2) 0.0338(13) 0.0317(14) 0.0071(11) 0.0243(15) 0.0075(14)
C30 0.0190(12) 0.0288(12) 0.0348(14) -0.0011(10) 0.0050(10) 0.0010(10)
C213 0.0233(12) 0.0411(13) 0.0170(11) -0.0022(11) 0.0005(9) 0.0006(11)
C812 0.0188(12) 0.0209(11) 0.0300(13) -0.0040(10) -0.0027(9) -0.0012(9)
C70 0.0235(13) 0.0253(11) 0.0380(14) 0.0111(10) -0.0009(10) -0.0004(9)
C40 0.0335(15) 0.0285(12) 0.0245(12) 0.0006(10) 0.0082(10) 0.0046(11)
C821 0.0488(17) 0.0471(16) 0.0335(15) -0.0123(14) 0.0112(15) -0.0194(13)
C993 0.0531(19) 0.0552(18) 0.0329(15) 0.0002(14) 0.0135(13) -0.0084(16)
C814 0.0307(15) 0.0210(12) 0.0586(18) 0.0071(12) -0.0104(13) 0.0049(11)
C819 0.0325(15) 0.0357(14) 0.0302(14) -0.0075(11) -0.0029(11) 0.0061(12)
C212 0.0349(15) 0.0257(12) 0.0326(14) -0.0081(11) 0.0042(11) -0.0061(11)
C997 0.052(2) 0.061(2) 0.0343(16) -0.0097(14) 0.0250(14) -0.0052(15)
C818 0.0311(15) 0.0587(19) 0.0361(15) -0.0075(13) 0.0035(12) -0.0077(13)
C996 0.0450(19) 0.0583(18) 0.0289(14) 0.0006(13) 0.0135(13) 0.0070(15)
C822 0.0282(14) 0.0533(17) 0.0269(13) 0.0062(12) -0.0011(11) -0.0075(12)
C858 0.210(6) 0.075(3) 0.0285(17) -0.0081(17) 0.021(3) -0.083(3)
C513 0.0390(16) 0.0342(14) 0.0444(17) -0.0082(12) 0.0010(13) -0.0100(12)
C994 0.060(2) 0.0467(18) 0.0402(17) 0.0010(14) 0.0104(16) -0.0024(15)
C859 0.170(5) 0.0376(17) 0.0411(18) -0.0032(14) -0.030(3) -0.029(2)
C512 0.0415(17) 0.0313(13) 0.0432(15) 0.0072(11) 0.0078(13) 0.0148(13)
C995 0.051(2) 0.0561(18) 0.0304(15) 0.0058(14) 0.0117(13) 0.0096(15)
C861 0.0369(16) 0.0489(17) 0.0385(15) -0.0210(13) -0.0006(13) 0.0040(13)
C862 0.0441(19) 0.0458(16) 0.0491(17) 0.0107(14) 0.0224(14) 0.0068(14)
C999 0.095(3) 0.0504(19) 0.057(2) 0.0069(16) 0.027(2) -0.006(2)

loop_
_atom_type_symbol
_atom_type_description
_atom_type_scat_dispersion_real
_atom_type_scat_dispersion_imag
_atom_type_scat_source
C C 0.0033 0.0016 'International Tables Vol C Tables 4.2.6.8 and 6.1.1.4'
H H 0.0000 0.0000 'International Tables Vol C Tables 4.2.6.8 and 6.1.1.4'
N N 0.0061 0.0033 'International Tables Vol C Tables 4.2.6.8 and 6.1.1.4'
Ni Ni 0.3393 1.1124 'International Tables Vol C Tables 4.2.6.8 and 6.1.1.4'

loop_
_geom_angle_atom_site_label_1
_geom_angle_atom_site_label_2
_geom_angle_atom_site_label_3
_geom_angle
N1 Ni C2 132.79(9)
N1 Ni C1 137.17(8)
C2 Ni C1 87.70(9)
C80 N1 Ni 146.96(15)
C1 N2 C3 110.45(18)
C1 N2 C211 123.83(17)
C3 N2 C211 125.22(17)
C1 N3 C4 112.51(18)
C1 N3 C5 118.86(18)
C4 N3 C5 127.32(18)
C816 C811 C812 120.2(2)
C816 C811 C81 121.2(2)
C812 C811 C81 118.5(2)
N2 C211 C214 109.91(18)
N2 C211 C212 108.42(18)
C214 C211 C212 112.45(19)
N2 C211 C213 109.73(17)
C214 C211 C213 107.50(19)
C212 C211 C213 108.8(2)
C855 C856 C851 119.4(2)
C855 C856 C860 119.7(2)
C851 C856 C860 120.9(2)
C2 N5 C7 110.08(18)
C2 N5 C511 122.89(18)
C7 N5 C511 126.46(17)
C3 C4 N3 106.37(19)
C3 C4 C40 131.1(2)
N3 C4 C40 122.6(2)
C4 C3 N2 106.44(19)
C4 C3 C30 126.1(2)
N2 C3 C30 127.4(2)
N3 C1 N2 104.21(18)
N3 C1 Ni 115.12(15)
N2 C1 Ni 140.60(16)
N4 C5 N3 108.84(17)
C854 C853 C852 121.7(2)
N4 C2 N5 104.38(18)
N4 C2 Ni 115.31(14)
N5 C2 Ni 140.28(17)
C82 C81 C80 120.27(19)
C82 C81 C811 118.21(19)
C80 C81 C811 121.41(18)
C814 C815 C816 121.4(2)
C2 N4 C6 112.27(18)
C2 N4 C5 119.24(17)
C6 N4 C5 127.74(18)
C6 C7 N5 107.12(17)
C6 C7 C70 125.6(2)
N5 C7 C70 127.3(2)
C861 C860 C856 113.4(2)
C861 C860 C862 110.4(2)
C856 C860 C862 110.15(19)
C856 C851 C852 120.1(2)
C856 C851 C85 119.56(19)
C852 C851 C85 120.34(19)
C859 C857 C852 113.3(2)
C859 C857 C858 107.9(3)
C852 C857 C858 110.7(2)
C81 C82 C83 122.6(2)
C853 C852 C851 118.5(2)
C853 C852 C857 120.1(2)
C851 C852 C857 121.4(2)
N5 C511 C513 108.00(19)
N5 C511 C514 110.30(18)
C513 C511 C514 109.5(2)
N5 C511 C512 111.00(18)
C513 C511 C512 111.1(2)
C514 C511 C512 106.9(2)
N1 C80 C85 120.68(19)
N1 C80 C81 122.93(18)
C85 C80 C81 116.27(19)
C85 C84 C83 121.9(2)
C811 C816 C815 118.6(2)
C811 C816 C820 120.92(19)
C815 C816 C820 120.5(2)
C816 C820 C822 113.7(2)
C816 C820 C821 111.8(2)
C822 C820 C821 108.0(2)
C84 C85 C80 120.93(19)
C84 C85 C851 119.85(19)
C80 C85 C851 119.22(18)
C812 C817 C819 109.9(2)
C812 C817 C818 113.6(2)
C819 C817 C818 109.7(2)
C853 C854 C855 119.8(2)
C7 C6 N4 106.12(18)
C7 C6 C60 132.1(2)
N4 C6 C60 121.7(2)
C854 C855 C856 120.6(2)
C814 C813 C812 121.2(2)
C84 C83 C82 117.9(2)
C993 C998 C997 117.0(3)
C993 C998 C999 124.7(3)
C997 C998 C999 118.2(3)
C813 C812 C811 118.6(2)
C813 C812 C817 120.3(2)
C811 C812 C817 120.9(2)
C994 C993 C998 124.5(3)
C815 C814 C813 120.0(2)
C996 C997 C998 119.3(3)
C995 C996 C997 119.0(3)
C993 C994 C995 118.7(3)
C996 C995 C994 121.5(3)

loop_
_geom_bond_atom_site_label_1
_geom_bond_atom_site_label_2
_geom_bond_distance
Ni N1 1.7180(17)
Ni C2 1.882(2)
Ni C1 1.902(2)
N1 C80 1.325(3)
N2 C1 1.358(3)
N2 C3 1.424(3)
N2 C211 1.494(3)
N3 C1 1.357(3)
N3 C4 1.385(3)
N3 C5 1.451(3)
C811 C816 1.399(3)
C811 C812 1.416(3)
C811 C81 1.517(3)
C211 C214 1.523(3)
C211 C212 1.529(3)
C211 C213 1.532(3)
C856 C855 1.399(3)
C856 C851 1.409(3)
C856 C860 1.524(3)
N5 C2 1.364(3)
N5 C7 1.418(3)
N5 C511 1.497(3)
C4 C3 1.349(3)
C4 C40 1.491(3)
C3 C30 1.493(3)
C5 N4 1.444(3)
C853 C854 1.379(3)
C853 C852 1.399(3)
C2 N4 1.360(3)
C81 C82 1.380(3)
C81 C80 1.437(3)
C815 C814 1.370(4)
C815 C816 1.401(3)
N4 C6 1.389(3)
C7 C6 1.349(3)
C7 C70 1.496(3)
C860 C861 1.516(3)
C860 C862 1.524(3)
C851 C852 1.410(3)
C851 C85 1.495(3)
C857 C859 1.472(4)
C857 C852 1.513(3)
C857 C858 1.527(5)
C82 C83 1.396(3)
C511 C513 1.522(3)
C511 C514 1.522(3)
C511 C512 1.535(3)
C80 C85 1.437(3)
C84 C85 1.384(3)
C84 C83 1.386(3)
C816 C820 1.514(3)
C820 C822 1.534(3)
C820 C821 1.539(3)
C817 C812 1.519(3)
C817 C819 1.524(3)
C817 C818 1.538(3)
C854 C855 1.385(3)
C60 C6 1.491(3)
C813 C814 1.373(4)
C813 C812 1.394(3)
C998 C993 1.366(4)
C998 C997 1.431(5)
C998 C999 1.480(4)
C993 C994 1.330(4)
C997 C996 1.400(4)
C996 C995 1.374(5)
C994 C995 1.379(5)
